data_7160668
loop_
_publ_author_name
'Chang, Meng-Yang'
'Ho, Chin-Huey'

_publ_section_title
;
 One-pot synthesis of sulfonyl benzotropones.
;
_journal_issue 34
_journal_name_full 'Organic &amp; biomolecular chemistry'
_journal_page_first 7780
_journal_page_last 7785
_journal_paper_doi 10.1039/d5ob01123j
_journal_volume 23
_journal_year 2025
_chemical_formula_moiety 'C17 H12 O3 S'
_chemical_formula_sum 'C17 H12 O3 S'
_chemical_formula_weight 296.33
_space_group_crystal_system monoclinic
_space_group_IT_number 14
_space_group_name_Hall '-P 2yn'
_space_group_name_H-M_alt 'P 1 21/n 1'
_atom_sites_solution_hydrogens geom
_audit_creation_date 2022-11-24
_audit_creation_method
;
Olex2 1.5
(compiled 2022.04.07 svn.rca3783a0 for OlexSys, GUI svn.r6498)
;
_audit_update_record
;
2023-02-25 deposited with the CCDC.	2025-08-11 downloaded from the CCDC.
;
_cell_angle_alpha 90
_cell_angle_beta 94.811(2)
_cell_angle_gamma 90
_cell_formula_units_Z 4
_cell_length_a 13.5989(3)
_cell_length_b 7.2926(2)
_cell_length_c 13.6091(3)
_cell_measurement_reflns_used 18950
_cell_measurement_temperature 130(2)
_cell_measurement_theta_max 26.9840
_cell_measurement_theta_min 2.0480
_cell_volume 1344.88(6)
_computing_cell_refinement 'CrysAlisPro 1.171.41.123a (Rigaku OD, 2022)'
_computing_data_collection 'CrysAlisPro 1.171.41.123a (Rigaku OD, 2022)'
_computing_data_reduction 'CrysAlisPro 1.171.41.123a (Rigaku OD, 2022)'
_computing_molecular_graphics 'Olex2 1.5 (Dolomanov et al., 2009)'
_computing_publication_material 'Olex2 1.5 (Dolomanov et al., 2009)'
_computing_structure_refinement 'SHELXL 2018/3 (Sheldrick, 2015)'
_computing_structure_solution 'SHELXT 2018/2 (Sheldrick, 2018)'
_diffrn_ambient_temperature 130(2)
_diffrn_detector 'Hybrid Pixel Array Detector'
_diffrn_detector_area_resol_mean 10.0000
_diffrn_measured_fraction_theta_full 0.998
_diffrn_measured_fraction_theta_max 0.998
_diffrn_measurement_details
;
List of Runs (angles in degrees, time in seconds):

  # Type    Start    End  Width  t~exp~   \w     \q     \k     \f   Frames
#--------------------------------------------------------------------------
  1  \w    -15.00 100.00   0.50    7.51    --   10.60  77.00 -90.00  230
  2  \w    -79.00  36.00   0.50    7.51    --   10.60 -77.00-150.00  230
  3  \w    -17.00 100.00   0.50    7.51    --   10.60  82.00   0.00  234
  4  \w    -79.00 100.00   0.50    7.51    --   10.60  19.00 -90.00  358
  5  \w    -17.00 100.00   0.50    7.51    --   10.60  82.00  30.00  234
  6  \w    -79.00  36.00   0.50    7.51    --   10.60 -77.00-180.00  230
  7  \w    -17.00 100.00   0.50    7.51    --   10.60  82.00 120.00  234
  8  \w   -100.00  17.00   0.50    7.51    --  -10.90 -82.00-180.00  234
  9  \w   -100.00  20.00   0.50    7.51    --  -10.90 -57.00   0.00  240
 10  \w   -100.00  17.00   0.50    7.51    --  -10.90 -82.00  90.00  234
 11  \w    -42.00  20.00   0.50    7.51    --  -10.90 -57.00-120.00  124
;
_diffrn_measurement_device 'four-circle diffractometer'
_diffrn_measurement_device_type 'XtaLAB Pro II AFC12 (RINC): Kappa single'
_diffrn_measurement_method '\w scans'
_diffrn_orient_matrix_type 'CrysAlisPro convention (1999,Acta A55,543-557)'
_diffrn_orient_matrix_UB_11 0.0419940000
_diffrn_orient_matrix_UB_12 0.0031660000
_diffrn_orient_matrix_UB_13 0.0345898000
_diffrn_orient_matrix_UB_21 0.0311990000
_diffrn_orient_matrix_UB_22 -0.0053008000
_diffrn_orient_matrix_UB_23 -0.0390904000
_diffrn_orient_matrix_UB_31 0.0003653000
_diffrn_orient_matrix_UB_32 0.0971307000
_diffrn_orient_matrix_UB_33 -0.0032780000
_diffrn_radiation_monochromator mirror
_diffrn_radiation_probe x-ray
_diffrn_radiation_type 'Mo K\a'
_diffrn_radiation_wavelength 0.71073
_diffrn_reflns_av_R_equivalents 0.0307
_diffrn_reflns_av_unetI/netI 0.0144
_diffrn_reflns_Laue_measured_fraction_full 0.998
_diffrn_reflns_Laue_measured_fraction_max 0.998
_diffrn_reflns_limit_h_max 16
_diffrn_reflns_limit_h_min -16
_diffrn_reflns_limit_k_max 8
_diffrn_reflns_limit_k_min -8
_diffrn_reflns_limit_l_max 16
_diffrn_reflns_limit_l_min -16
_diffrn_reflns_number 26545
_diffrn_reflns_point_group_measured_fraction_full 0.998
_diffrn_reflns_point_group_measured_fraction_max 0.998
_diffrn_reflns_theta_full 24.998
_diffrn_reflns_theta_max 24.998
_diffrn_reflns_theta_min 2.034
_diffrn_source 'micro-focus sealed X-ray tube'
_diffrn_source_type 'Rigaku (Mo) X-ray Source'
_exptl_absorpt_coefficient_mu 0.248
_exptl_absorpt_correction_T_max 1.00000
_exptl_absorpt_correction_T_min 0.46998
_exptl_absorpt_correction_type multi-scan
_exptl_absorpt_process_details
;
CrysAlisPro 1.171.41.123a (Rigaku Oxford Diffraction, 2022)
Empirical absorption correction using spherical harmonics,
implemented in SCALE3 ABSPACK scaling algorithm.
;
_exptl_crystal_colour yellow
_exptl_crystal_colour_primary yellow
_exptl_crystal_density_diffrn 1.464
_exptl_crystal_description needle
_exptl_crystal_F_000 616
_exptl_crystal_size_max 0.5
_exptl_crystal_size_mid 0.2
_exptl_crystal_size_min 0.2
_refine_diff_density_max 0.752
_refine_diff_density_min -0.326
_refine_diff_density_rms 0.052
_refine_ls_extinction_method none
_refine_ls_goodness_of_fit_ref 1.043
_refine_ls_hydrogen_treatment constr
_refine_ls_matrix_type full
_refine_ls_number_parameters 190
_refine_ls_number_reflns 2371
_refine_ls_number_restraints 0
_refine_ls_restrained_S_all 1.043
_refine_ls_R_factor_all 0.0391
_refine_ls_R_factor_gt 0.0364
_refine_ls_shift/su_max 0.001
_refine_ls_shift/su_mean 0.000
_refine_ls_structure_factor_coef Fsqd
_refine_ls_weighting_details 'w=1/[\s^2^(Fo^2^)+(0.0551P)^2^+0.7917P] where P=(Fo^2^+2Fc^2^)/3'
_refine_ls_weighting_scheme calc
_refine_ls_wR_factor_gt 0.0975
_refine_ls_wR_factor_ref 0.0997
_reflns_Friedel_coverage 0.000
_reflns_number_gt 2176
_reflns_number_total 2371
_reflns_threshold_expression 'I > 2\s(I)'
_cod_data_source_file d5ob01123j2.cif
_cod_data_source_block k11111-myc-i(chvn3540)_auto
_cod_depositor_comments 'Adding full bibliography for 7160667--7160674.cif.'
_cod_database_code 7160668
_shelx_shelxl_version_number 2018/3
_shelx_space_group_comment
;
The symmetry employed for this shelxl refinement is uniquely defined
by the following loop, which should always be used as a source of
symmetry information in preference to the above space-group names.
They are only intended as comments.
;
_shelx_estimated_absorpt_t_max 0.952
_shelx_estimated_absorpt_t_min 0.886
_olex2_refinement_description
;
1. Fixed Uiso
 At 1.2 times of:
  All C(H) groups
2.a Aromatic/amide H refined with riding coordinates:
 C11(H11), C13(H13), C9(H9), C3(H3), C17(H17), C4(H4), C14(H14), C6(H6),
 C16(H16), C15(H15), C7(H7), C8(H8)
;
_olex2_submission_special_instructions 'No special instructions were received'
_oxdiff_exptl_absorpt_empirical_details
;
Empirical correction (ABSPACK) includes:
- Absorption correction using spherical harmonics
- Frame scaling
;
_oxdiff_exptl_absorpt_empirical_full_max 1.663
_oxdiff_exptl_absorpt_empirical_full_min 0.609

loop_
_space_group_symop_operation_xyz
'x, y, z'
'-x+1/2, y+1/2, -z+1/2'
'-x, -y, -z'
'x-1/2, -y-1/2, z-1/2'

loop_
_atom_site_label
_atom_site_type_symbol
_atom_site_fract_x
_atom_site_fract_y
_atom_site_fract_z
_atom_site_U_iso_or_equiv
_atom_site_adp_type
_atom_site_occupancy
_atom_site_site_symmetry_order
_atom_site_calc_flag
_atom_site_refinement_flags_posn
_atom_site_refinement_flags_adp
_atom_site_refinement_flags_occupancy
_atom_site_disorder_assembly
_atom_site_disorder_group
S1 S 0.64709(3) 0.57177(6) 0.81699(3) 0.02842(16) Uani 1 1 d . . . . .
O1 O 0.74715(9) 0.59383(19) 0.79255(9) 0.0368(3) Uani 1 1 d . . . . .
O2 O 0.61597(11) 0.39057(17) 0.84255(9) 0.0373(3) Uani 1 1 d . . . . .
O3 O 0.43474(10) 0.6220(2) 0.80827(10) 0.0396(3) Uani 1 1 d . . . . .
C11 C 0.61655(13) 0.7085(2) 0.63607(12) 0.0269(4) Uani 1 1 d . . . . .
H11 H 0.686099 0.717034 0.649381 0.032 Uiso 1 1 calc R U . . .
C10 C 0.58106(13) 0.7616(2) 0.53668(12) 0.0282(4) Uani 1 1 d . . . . .
C5 C 0.48256(14) 0.7435(2) 0.49471(13) 0.0305(4) Uani 1 1 d . . . . .
C2 C 0.46257(13) 0.6356(2) 0.72512(13) 0.0299(4) Uani 1 1 d . . . . .
C1 C 0.56913(13) 0.6493(2) 0.71276(12) 0.0268(4) Uani 1 1 d . . . . .
C12 C 0.62972(12) 0.7228(2) 0.91532(12) 0.0274(4) Uani 1 1 d . . . . .
C13 C 0.64011(13) 0.9104(2) 0.90160(13) 0.0312(4) Uani 1 1 d . . . . .
H13 H 0.652286 0.958446 0.838867 0.037 Uiso 1 1 calc R U . . .
C9 C 0.65307(15) 0.8275(2) 0.47829(13) 0.0339(4) Uani 1 1 d . . . . .
H9 H 0.718906 0.841078 0.506671 0.041 Uiso 1 1 calc R U . . .
C3 C 0.39047(14) 0.6354(3) 0.63949(15) 0.0348(4) Uani 1 1 d . . . . .
H3 H 0.326099 0.597275 0.652764 0.042 Uiso 1 1 calc R U . . .
C17 C 0.61259(14) 0.6495(3) 1.00615(13) 0.0317(4) Uani 1 1 d . . . . .
H17 H 0.603642 0.521280 1.013772 0.038 Uiso 1 1 calc R U . . .
C4 C 0.39993(14) 0.6800(3) 0.54514(14) 0.0351(4) Uani 1 1 d . . . . .
H4 H 0.340690 0.667200 0.503469 0.042 Uiso 1 1 calc R U . . .
C14 C 0.63233(14) 1.0256(3) 0.98119(14) 0.0344(4) Uani 1 1 d . . . . .
H14 H 0.636764 1.154585 0.972751 0.041 Uiso 1 1 calc R U . . .
C6 C 0.46300(16) 0.7910(3) 0.39459(13) 0.0375(5) Uani 1 1 d . . . . .
H6 H 0.397649 0.778168 0.364789 0.045 Uiso 1 1 calc R U . . .
C16 C 0.60876(14) 0.7670(3) 1.08570(13) 0.0368(4) Uani 1 1 d . . . . .
H16 H 0.599672 0.718867 1.149162 0.044 Uiso 1 1 calc R U . . .
C15 C 0.61811(14) 0.9542(3) 1.07309(14) 0.0355(4) Uani 1 1 d . . . . .
H15 H 0.614748 1.034089 1.127829 0.043 Uiso 1 1 calc R U . . .
C7 C 0.53452(17) 0.8546(3) 0.33905(14) 0.0425(5) Uani 1 1 d . . . . .
H7 H 0.518318 0.885921 0.271889 0.051 Uiso 1 1 calc R U . . .
C8 C 0.63109(17) 0.8738(3) 0.38007(14) 0.0407(5) Uani 1 1 d . . . . .
H8 H 0.681150 0.917909 0.341484 0.049 Uiso 1 1 calc R U . . .

loop_
_atom_site_aniso_label
_atom_site_aniso_U_11
_atom_site_aniso_U_22
_atom_site_aniso_U_33
_atom_site_aniso_U_23
_atom_site_aniso_U_13
_atom_site_aniso_U_12
S1 0.0371(3) 0.0260(3) 0.0215(2) 0.00262(16) -0.00157(17) 0.00371(17)
O1 0.0364(7) 0.0469(8) 0.0262(6) 0.0006(6) -0.0018(5) 0.0088(6)
O2 0.0590(9) 0.0240(7) 0.0281(7) 0.0044(5) -0.0013(6) 0.0024(6)
O3 0.0435(8) 0.0414(8) 0.0345(7) 0.0029(6) 0.0066(6) -0.0051(6)
C11 0.0350(9) 0.0202(8) 0.0246(8) -0.0018(7) -0.0022(7) 0.0001(7)
C10 0.0429(10) 0.0175(8) 0.0232(8) -0.0020(7) -0.0026(7) 0.0037(7)
C5 0.0439(10) 0.0204(9) 0.0261(8) -0.0038(7) -0.0044(7) 0.0073(7)
C2 0.0382(10) 0.0197(9) 0.0312(10) 0.0010(7) 0.0002(7) -0.0009(7)
C1 0.0352(9) 0.0201(8) 0.0239(8) -0.0001(7) -0.0043(7) 0.0001(7)
C12 0.0298(9) 0.0272(9) 0.0247(8) 0.0011(7) -0.0010(7) 0.0001(7)
C13 0.0362(10) 0.0293(10) 0.0278(9) 0.0072(7) 0.0005(7) -0.0022(7)
C9 0.0485(11) 0.0251(9) 0.0278(9) 0.0001(7) 0.0025(8) 0.0020(8)
C3 0.0333(10) 0.0289(10) 0.0413(11) -0.0017(8) -0.0027(8) 0.0004(7)
C17 0.0408(10) 0.0255(9) 0.0291(9) 0.0029(7) 0.0045(7) -0.0018(7)
C4 0.0381(10) 0.0281(10) 0.0368(10) -0.0047(8) -0.0108(8) 0.0045(8)
C14 0.0367(10) 0.0256(9) 0.0405(10) 0.0021(8) 0.0008(8) -0.0022(8)
C6 0.0535(12) 0.0278(10) 0.0286(9) -0.0065(8) -0.0111(8) 0.0136(8)
C16 0.0480(11) 0.0357(11) 0.0276(9) 0.0033(8) 0.0084(8) -0.0013(9)
C15 0.0401(10) 0.0327(10) 0.0339(10) -0.0056(8) 0.0040(8) -0.0011(8)
C7 0.0740(15) 0.0319(11) 0.0205(9) -0.0012(8) -0.0026(9) 0.0169(10)
C8 0.0654(14) 0.0305(10) 0.0270(9) 0.0018(8) 0.0088(9) 0.0070(9)

loop_
_atom_type_symbol
_atom_type_description
_atom_type_scat_dispersion_real
_atom_type_scat_dispersion_imag
_atom_type_scat_source
C C 0.0033 0.0016 'International Tables Vol C Tables 4.2.6.8 and 6.1.1.4'
H H 0.0000 0.0000 'International Tables Vol C Tables 4.2.6.8 and 6.1.1.4'
O O 0.0106 0.0060 'International Tables Vol C Tables 4.2.6.8 and 6.1.1.4'
S S 0.1246 0.1234 'International Tables Vol C Tables 4.2.6.8 and 6.1.1.4'

loop_
_geom_angle_atom_site_label_1
_geom_angle_atom_site_label_2
_geom_angle_atom_site_label_3
_geom_angle
_geom_angle_site_symmetry_1
_geom_angle_site_symmetry_3
_geom_angle_publ_flag
O1 S1 O2 117.53(8) . . ?
O1 S1 C1 106.90(8) . . ?
O1 S1 C12 107.18(8) . . ?
O2 S1 C1 108.37(8) . . ?
O2 S1 C12 109.21(8) . . ?
C12 S1 C1 107.20(8) . . ?
C10 C11 H11 114.1 . . ?
C1 C11 H11 114.1 . . ?
C1 C11 C10 131.81(17) . . ?
C5 C10 C11 125.47(17) . . ?
C9 C10 C11 115.35(16) . . ?
C9 C10 C5 119.11(16) . . ?
C10 C5 C4 125.88(16) . . ?
C6 C5 C10 117.52(18) . . ?
C6 C5 C4 116.60(17) . . ?
O3 C2 C1 119.49(16) . . ?
O3 C2 C3 119.87(17) . . ?
C3 C2 C1 120.63(16) . . ?
C11 C1 S1 115.22(13) . . ?
C11 C1 C2 130.56(16) . . ?
C2 C1 S1 114.21(12) . . ?
C13 C12 S1 119.41(14) . . ?
C17 C12 S1 118.67(14) . . ?
C17 C12 C13 121.78(17) . . ?
C12 C13 H13 120.7 . . ?
C14 C13 C12 118.54(17) . . ?
C14 C13 H13 120.7 . . ?
C10 C9 H9 119.1 . . ?
C8 C9 C10 121.83(19) . . ?
C8 C9 H9 119.1 . . ?
C2 C3 H3 114.6 . . ?
C4 C3 C2 130.73(18) . . ?
C4 C3 H3 114.6 . . ?
C12 C17 H17 120.7 . . ?
C12 C17 C16 118.65(17) . . ?
C16 C17 H17 120.7 . . ?
C5 C4 H4 113.8 . . ?
C3 C4 C5 132.45(17) . . ?
C3 C4 H4 113.8 . . ?
C13 C14 H14 119.8 . . ?
C13 C14 C15 120.36(18) . . ?
C15 C14 H14 119.8 . . ?
C5 C6 H6 118.8 . . ?
C7 C6 C5 122.30(19) . . ?
C7 C6 H6 118.8 . . ?
C17 C16 H16 119.9 . . ?
C15 C16 C17 120.25(17) . . ?
C15 C16 H16 119.9 . . ?
C14 C15 H15 119.8 . . ?
C16 C15 C14 120.35(18) . . ?
C16 C15 H15 119.8 . . ?
C6 C7 H7 119.8 . . ?
C6 C7 C8 120.39(18) . . ?
C8 C7 H7 119.8 . . ?
C9 C8 C7 118.8(2) . . ?
C9 C8 H8 120.6 . . ?
C7 C8 H8 120.6 . . ?

loop_
_geom_bond_atom_site_label_1
_geom_bond_atom_site_label_2
_geom_bond_distance
_geom_bond_site_symmetry_2
_geom_bond_publ_flag
S1 O1 1.4366(14) . ?
S1 O2 1.4390(14) . ?
S1 C1 1.7900(17) . ?
S1 C12 1.7642(18) . ?
O3 C2 1.227(2) . ?
C11 H11 0.9500 . ?
C11 C10 1.450(2) . ?
C11 C1 1.343(2) . ?
C10 C5 1.418(3) . ?
C10 C9 1.397(3) . ?
C5 C4 1.442(3) . ?
C5 C6 1.409(2) . ?
C2 C1 1.476(2) . ?
C2 C3 1.459(3) . ?
C12 C13 1.390(3) . ?
C12 C17 1.384(2) . ?
C13 H13 0.9500 . ?
C13 C14 1.382(3) . ?
C9 H9 0.9500 . ?
C9 C8 1.387(3) . ?
C3 H3 0.9500 . ?
C3 C4 1.341(3) . ?
C17 H17 0.9500 . ?
C17 C16 1.385(3) . ?
C4 H4 0.9500 . ?
C14 H14 0.9500 . ?
C14 C15 1.383(3) . ?
C6 H6 0.9500 . ?
C6 C7 1.362(3) . ?
C16 H16 0.9500 . ?
C16 C15 1.383(3) . ?
C15 H15 0.9500 . ?
C7 H7 0.9500 . ?
C7 C8 1.390(3) . ?
C8 H8 0.9500 . ?

loop_
_geom_torsion_atom_site_label_1
_geom_torsion_atom_site_label_2
_geom_torsion_atom_site_label_3
_geom_torsion_atom_site_label_4
_geom_torsion
_geom_torsion_site_symmetry_1
_geom_torsion_site_symmetry_2
_geom_torsion_site_symmetry_3
_geom_torsion_site_symmetry_4
_geom_torsion_publ_flag
S1 C12 C13 C14 -176.00(13) . . . . ?
S1 C12 C17 C16 173.65(14) . . . . ?
O1 S1 C1 C11 0.44(16) . . . . ?
O1 S1 C1 C2 179.80(12) . . . . ?
O1 S1 C12 C13 61.64(16) . . . . ?
O1 S1 C12 C17 -114.07(15) . . . . ?
O2 S1 C1 C11 -127.14(14) . . . . ?
O2 S1 C1 C2 52.21(14) . . . . ?
O2 S1 C12 C13 -170.03(14) . . . . ?
O2 S1 C12 C17 14.25(17) . . . . ?
O3 C2 C1 S1 19.1(2) . . . . ?
O3 C2 C1 C11 -161.71(19) . . . . ?
O3 C2 C3 C4 166.7(2) . . . . ?
C11 C10 C5 C4 4.0(3) . . . . ?
C11 C10 C5 C6 -175.74(16) . . . . ?
C11 C10 C9 C8 176.32(17) . . . . ?
C10 C11 C1 S1 172.25(15) . . . . ?
C10 C11 C1 C2 -7.0(3) . . . . ?
C10 C5 C4 C3 5.0(3) . . . . ?
C10 C5 C6 C7 -0.9(3) . . . . ?
C10 C9 C8 C7 0.3(3) . . . . ?
C5 C10 C9 C8 -0.8(3) . . . . ?
C5 C6 C7 C8 0.4(3) . . . . ?
C2 C3 C4 C5 -0.2(4) . . . . ?
C1 S1 C12 C13 -52.83(16) . . . . ?
C1 S1 C12 C17 131.46(14) . . . . ?
C1 C11 C10 C5 -7.0(3) . . . . ?
C1 C11 C10 C9 176.17(18) . . . . ?
C1 C2 C3 C4 -14.3(3) . . . . ?
C12 S1 C1 C11 115.09(14) . . . . ?
C12 S1 C1 C2 -65.55(14) . . . . ?
C12 C13 C14 C15 2.3(3) . . . . ?
C12 C17 C16 C15 2.5(3) . . . . ?
C13 C12 C17 C16 -2.0(3) . . . . ?
C13 C14 C15 C16 -1.8(3) . . . . ?
C9 C10 C5 C4 -179.22(17) . . . . ?
C9 C10 C5 C6 1.0(2) . . . . ?
C3 C2 C1 S1 -160.02(14) . . . . ?
C3 C2 C1 C11 19.2(3) . . . . ?
C17 C12 C13 C14 -0.4(3) . . . . ?
C17 C16 C15 C14 -0.6(3) . . . . ?
C4 C5 C6 C7 179.33(17) . . . . ?
C6 C5 C4 C3 -175.2(2) . . . . ?
C6 C7 C8 C9 -0.1(3) . . . . ?
